data_4514807
loop_
_publ_author_name
'Yang, Shiping'
'Cheng, Rui'
'Zhang, Min'
'Bin, Zhengyang'
'You, Jingsong'

_publ_section_title
;
 Rh/Ag-Mediated Peri-Selective Heteroarylation/Single Electron Transfer
 Annulation Cascade of 1-(Methylthio)naphthalenes and Analogues: Road Less
 Traveled to Benzo[de]thioacenes
;
_journal_issue 7
_journal_name_full 'ACS Catalysis'
_journal_page_first 6188
_journal_paper_doi 10.1021/acscatal.9b01426
_journal_volume 9
_journal_year 2019
_chemical_formula_moiety 'C21 H24 Cl Rh S'
_chemical_formula_sum 'C21 H24 Cl Rh S'
_chemical_formula_weight 446.82
_space_group_crystal_system monoclinic
_space_group_IT_number 4
_space_group_name_Hall 'P 2yb'
_space_group_name_H-M_alt 'P 1 21 1'
_symmetry_space_group_name_Hall 'P 2yb'
_symmetry_space_group_name_H-M 'P 1 21 1'
_atom_sites_solution_hydrogens geom
_atom_sites_solution_primary direct
_audit_creation_date 2018-12-27
_audit_creation_method
;
Olex2 1.2
(compiled 2016.02.19 svn.r3266 for OlexSys, GUI svn.r5155)
;
_cell_angle_alpha 90
_cell_angle_beta 108.015(3)
_cell_angle_gamma 90
_cell_formula_units_Z 2
_cell_length_a 7.74658(18)
_cell_length_b 14.0941(3)
_cell_length_c 9.1196(2)
_cell_measurement_reflns_used 4290
_cell_measurement_temperature 150.00(10)
_cell_measurement_theta_max 72.9900
_cell_measurement_theta_min 5.1090
_cell_volume 946.87(4)
_computing_cell_refinement 'CrysAlisPro 1.171.38.46 (Rigaku OD, 2015)'
_computing_data_collection 'CrysAlisPro 1.171.38.46 (Rigaku OD, 2015)'
_computing_data_reduction 'CrysAlisPro 1.171.38.46 (Rigaku OD, 2015)'
_computing_molecular_graphics 'Olex2 (Dolomanov et al., 2009)'
_computing_publication_material 'Olex2 (Dolomanov et al., 2009)'
_computing_structure_refinement 'ShelXL (Sheldrick, 2015)'
_computing_structure_solution 'ShelXS (Sheldrick, 2008)'
_diffrn_ambient_environment N~2~
_diffrn_ambient_temperature 150.00(10)
_diffrn_detector 'CCD plate'
_diffrn_detector_area_resol_mean 15.9595
_diffrn_detector_type EosS2
_diffrn_measured_fraction_theta_full 1.000
_diffrn_measured_fraction_theta_max 0.989
_diffrn_measurement_details
;
List of Runs (angles in degrees, time in seconds):

  # Type    Start    End  Width  t~exp~   \w     \q     \k     \f   Frames
--------------------------------------------------------------------------
  1  \w    -55.00  33.00   1.00    1.00    --  -36.29  38.00 120.00   88
  2  \w   -106.00  33.00   1.00    1.00    --  -36.29   0.00 -90.00  139
  3  \w   -104.00 -20.00   1.00    1.00    --  -36.29 -57.00  90.00   84
  4  \w     20.00 104.00   1.00    1.00    --   36.29  57.00 -90.00   84
  5  \w    -31.00  53.00   1.00    1.00    --   36.29 -57.00  30.00   84
  6  \w     23.00  90.00   1.00    1.00    --   36.29-125.00-180.00   67
  7  \w     23.00  90.00   1.00    1.00    --   36.29-125.00 -90.00   67
  8  \w     23.00  90.00   1.00    1.00    --   36.29-125.00 -60.00   67
  9  \w     91.00 176.00   1.00    1.00    --  108.71  61.00 120.00   85
 10  \w     70.00 178.00   1.00    1.00    --  108.71  15.00 -30.00  108
 11  \w     91.00 176.00   1.00    1.00    --  108.71  61.00-180.00   85
 12  \w     39.00 115.00   1.00    1.00    --  108.71-111.00-180.00   76
 13  \w     82.00 176.00   1.00    1.00    --  108.71  77.00-120.00   94
 14  \w     42.00 127.00   1.00    1.00    --  108.71 -61.00 -90.00   85
 15  \w     39.00 115.00   1.00    1.00    --  108.71-111.00-120.00   76
 16  \w     39.00 109.00   1.00    1.00    --  108.71 -94.00  60.00   70
 17  \w     91.00 176.00   1.00    1.00    --  108.71  61.00 -90.00   85
 18  \w     82.00 176.00   1.00    1.00    --  108.71  77.00-150.00   94
 19  \w     87.00 137.00   1.00    1.00    --  108.71  30.00 -90.00   50
;
_diffrn_measurement_device 'four-circle diffractometer'
_diffrn_measurement_device_type 'New Gemini, Dual, Cu at zero, EosS2'
_diffrn_measurement_method '\w scans'
_diffrn_orient_matrix_type 'CrysAlisPro convention (1999,Acta A55,543-557)'
_diffrn_orient_matrix_UB_11 -0.0792169000
_diffrn_orient_matrix_UB_12 0.0007555000
_diffrn_orient_matrix_UB_13 0.1356206000
_diffrn_orient_matrix_UB_21 -0.1068088000
_diffrn_orient_matrix_UB_22 0.0909585000
_diffrn_orient_matrix_UB_23 -0.0644066000
_diffrn_orient_matrix_UB_31 -0.1613833000
_diffrn_orient_matrix_UB_32 -0.0606475000
_diffrn_orient_matrix_UB_33 -0.0950765000
_diffrn_radiation_monochromator graphite
_diffrn_radiation_probe x-ray
_diffrn_radiation_type CuK\a
_diffrn_radiation_wavelength 1.54184
_diffrn_reflns_av_R_equivalents 0.0434
_diffrn_reflns_av_unetI/netI 0.0440
_diffrn_reflns_Laue_measured_fraction_full 1.000
_diffrn_reflns_Laue_measured_fraction_max 0.989
_diffrn_reflns_limit_h_max 9
_diffrn_reflns_limit_h_min -9
_diffrn_reflns_limit_k_max 17
_diffrn_reflns_limit_k_min -17
_diffrn_reflns_limit_l_max 11
_diffrn_reflns_limit_l_min -11
_diffrn_reflns_number 9974
_diffrn_reflns_point_group_measured_fraction_full 0.999
_diffrn_reflns_point_group_measured_fraction_max 0.977
_diffrn_reflns_theta_full 67.684
_diffrn_reflns_theta_max 73.056
_diffrn_reflns_theta_min 5.100
_diffrn_source 'fine-focus sealed X-ray tube'
_diffrn_source_type 'Enhance (Cu) X-ray Source'
_exptl_absorpt_coefficient_mu 9.592
_exptl_absorpt_correction_T_max 1.00000
_exptl_absorpt_correction_T_min 0.02496
_exptl_absorpt_correction_type multi-scan
_exptl_absorpt_process_details
;
CrysAlisPro 1.171.38.46 (Rigaku Oxford Diffraction, 2015)
Empirical absorption correction using spherical harmonics,
 implemented in SCALE3 ABSPACK scaling algorithm.
;
_exptl_crystal_colour 'clear reddish red'
_exptl_crystal_colour_lustre clear
_exptl_crystal_colour_modifier reddish
_exptl_crystal_colour_primary red
_exptl_crystal_density_diffrn 1.567
_exptl_crystal_description plate
_exptl_crystal_F_000 456
_exptl_crystal_size_max 0.6
_exptl_crystal_size_mid 0.5
_exptl_crystal_size_min 0.15
_refine_diff_density_max 1.000
_refine_diff_density_min -1.017
_refine_diff_density_rms 0.143
_refine_ls_abs_structure_details
;
 Flack x determined using 1660 quotients [(I+)-(I-)]/[(I+)+(I-)]
 (Parsons, Flack and Wagner, Acta Cryst. B69 (2013) 249-259).
;
_refine_ls_abs_structure_Flack 0.245(18)
_refine_ls_extinction_method none
_refine_ls_goodness_of_fit_ref 1.034
_refine_ls_hydrogen_treatment constr
_refine_ls_matrix_type full
_refine_ls_number_parameters 223
_refine_ls_number_reflns 3711
_refine_ls_number_restraints 7
_refine_ls_restrained_S_all 1.035
_refine_ls_R_factor_all 0.0512
_refine_ls_R_factor_gt 0.0508
_refine_ls_shift/su_max 0.000
_refine_ls_shift/su_mean 0.000
_refine_ls_structure_factor_coef Fsqd
_refine_ls_weighting_details 'w=1/[\s^2^(Fo^2^)+(0.1090P)^2^+0.1682P] where P=(Fo^2^+2Fc^2^)/3'
_refine_ls_weighting_scheme calc
_refine_ls_wR_factor_gt 0.1311
_refine_ls_wR_factor_ref 0.1319
_reflns_Friedel_coverage 0.892
_reflns_Friedel_fraction_full 0.998
_reflns_Friedel_fraction_max 0.963
_reflns_number_gt 3657
_reflns_number_total 3711
_reflns_threshold_expression 'I > 2\s(I)'
_cod_data_source_file cs9b01426_si_005.cif
_cod_data_source_block exp_5195
_cod_original_cell_volume 946.88(4)
_cod_database_code 4514807
_shelx_space_group_comment
;
The symmetry employed for this shelxl refinement is uniquely defined
by the following loop, which should always be used as a source of
symmetry information in preference to the above space-group names.
They are only intended as comments.
;
_reflns_odcompleteness_completeness 99.83
_reflns_odcompleteness_iscentric 1
_reflns_odcompleteness_theta 66.97
_olex2_refinement_description
;
1. Fixed Uiso
 At 1.2 times of:
  All C(H) groups
 At 1.5 times of:
  All C(H,H,H) groups
2. Uiso/Uaniso restraints and constraints
Uanis(C1) \\sim Ueq: with sigma of 0.001 and sigma for terminal atoms of 0.002
3.a Aromatic/amide H refined with riding coordinates:
 C12(H12), C13(H13), C16(H16), C18(H18), C25(H25), C2AA(H2AA)
3.b Idealised Me refined as rotating group:
 C1AA(H1AA,H1AB,H1AC), C6(H6A,H6B,H6C), C7(H7A,H7B,H7C), C8(H8A,H8B,H8C),
 C9(H9A,H9B,H9C), C10(H10A,H10B,H10C)
;
_shelx_shelxl_version_number 2014/7
_olex2_date_sample_data_collection 2018-12-27
_olex2_submission_special_instructions 'No special instructions were received'
_oxdiff_exptl_absorpt_empirical_details
;
Empirical correction (ABSPACK) includes:
- Absorption correction using spherical harmonics
- Frame scaling
- Detector area scaling
;
_oxdiff_exptl_absorpt_empirical_full_max 21.775
_oxdiff_exptl_absorpt_empirical_full_min 0.463

loop_
_space_group_symop_operation_xyz
'x, y, z'
'-x, y+1/2, -z'

loop_
_atom_site_label
_atom_site_type_symbol
_atom_site_fract_x
_atom_site_fract_y
_atom_site_fract_z
_atom_site_U_iso_or_equiv
_atom_site_adp_type
_atom_site_occupancy
_atom_site_site_symmetry_order
_atom_site_calc_flag
_atom_site_refinement_flags_posn
_atom_site_refinement_flags_adp
Rh1 Rh -0.31345(6) -0.11773(5) -0.26544(5) 0.0166(2) Uani 1 1 d . .
Cl2 Cl -0.0301(2) -0.03344(14) -0.2116(2) 0.0216(4) Uani 1 1 d . .
S4 S -0.1931(3) -0.24092(16) -0.0942(2) 0.0212(4) Uani 1 1 d . .
C3AA C -0.1510(11) -0.2904(6) -0.3697(9) 0.0191(16) Uani 1 1 d . .
C11 C -0.1249(11) -0.3209(6) -0.2155(9) 0.0197(15) Uani 1 1 d . .
C12 C -0.2462(12) -0.1707(6) -0.5644(9) 0.0259(18) Uani 1 1 d . .
H12 H -0.2911 -0.1107 -0.5976 0.031 Uiso 1 1 calc R .
C13 C -0.0481(12) -0.4091(7) -0.1642(10) 0.0265(18) Uani 1 1 d . .
H13 H -0.0323 -0.4290 -0.0637 0.032 Uiso 1 1 calc R .
C16 C -0.0188(13) -0.4403(7) -0.4173(11) 0.0277(18) Uani 1 1 d . .
H16 H 0.0165 -0.4808 -0.4834 0.033 Uiso 1 1 calc R .
C18 C -0.1949(12) -0.2326(7) -0.6682(9) 0.0269(18) Uani 1 1 d . .
H18 H -0.2112 -0.2125 -0.7688 0.032 Uiso 1 1 calc R .
C23 C -0.0976(11) -0.3506(6) -0.4717(10) 0.0231(17) Uani 1 1 d . .
C25 C -0.1229(12) -0.3199(7) -0.6237(10) 0.0277(18) Uani 1 1 d . .
H25 H -0.0906 -0.3590 -0.6932 0.033 Uiso 1 1 calc R .
C0AA C -0.2301(11) -0.1986(6) -0.4163(9) 0.0196(15) Uani 1 1 d . .
C1AA C 0.0267(12) -0.2117(8) 0.0379(10) 0.0292(19) Uani 1 1 d . .
H1AA H 0.1081 -0.1960 -0.0193 0.044 Uiso 1 1 calc GR .
H1AB H 0.0735 -0.2652 0.1033 0.044 Uiso 1 1 calc GR .
H1AC H 0.0155 -0.1584 0.0999 0.044 Uiso 1 1 calc GR .
C2AA C 0.0049(13) -0.4671(6) -0.2682(11) 0.0294(19) Uani 1 1 d . .
H2AA H 0.0579 -0.5256 -0.2344 0.035 Uiso 1 1 calc R .
C1 C -0.5892(10) -0.1027(6) -0.4210(9) 0.0215(16) Uani 1 1 d . U
C2 C -0.5933(9) -0.1388(6) -0.2739(9) 0.024(2) Uani 1 1 d . .
C3 C -0.5048(11) -0.0140(7) -0.3979(10) 0.0260(18) Uani 1 1 d . .
C4 C -0.5225(11) -0.0634(7) -0.1612(11) 0.0274(19) Uani 1 1 d . .
C5 C -0.4685(12) 0.0115(7) -0.2351(11) 0.0287(19) Uani 1 1 d . .
C6 C -0.6750(13) -0.1541(9) -0.5713(10) 0.034(2) Uani 1 1 d . .
H6A H -0.6409 -0.1234 -0.6522 0.051 Uiso 1 1 calc GR .
H6B H -0.8047 -0.1528 -0.5953 0.051 Uiso 1 1 calc GR .
H6C H -0.6339 -0.2187 -0.5619 0.051 Uiso 1 1 calc GR .
C7 C -0.4721(15) 0.0510(8) -0.5160(14) 0.039(2) Uani 1 1 d . .
H7A H -0.3439 0.0585 -0.4970 0.059 Uiso 1 1 calc GR .
H7B H -0.5257 0.1117 -0.5101 0.059 Uiso 1 1 calc GR .
H7C H -0.5258 0.0246 -0.6169 0.059 Uiso 1 1 calc GR .
C8 C -0.6768(12) -0.2291(9) -0.2462(11) 0.035(2) Uani 1 1 d . .
H8A H -0.6679 -0.2755 -0.3206 0.052 Uiso 1 1 calc GR .
H8B H -0.8022 -0.2185 -0.2558 0.052 Uiso 1 1 calc GR .
H8C H -0.6143 -0.2517 -0.1443 0.052 Uiso 1 1 calc GR .
C9 C -0.3892(16) 0.1038(8) -0.1656(15) 0.045(3) Uani 1 1 d . .
H9A H -0.3650 0.1013 -0.0559 0.067 Uiso 1 1 calc GR .
H9B H -0.4735 0.1541 -0.2078 0.067 Uiso 1 1 calc GR .
H9C H -0.2780 0.1152 -0.1885 0.067 Uiso 1 1 calc GR .
C10 C -0.5238(14) -0.0673(9) 0.0036(12) 0.040(3) Uani 1 1 d . .
H10A H -0.5044 -0.1315 0.0403 0.060 Uiso 1 1 calc GR .
H10B H -0.6388 -0.0453 0.0092 0.060 Uiso 1 1 calc GR .
H10C H -0.4288 -0.0277 0.0664 0.060 Uiso 1 1 calc GR .

loop_
_atom_site_aniso_label
_atom_site_aniso_U_11
_atom_site_aniso_U_22
_atom_site_aniso_U_33
_atom_site_aniso_U_23
_atom_site_aniso_U_13
_atom_site_aniso_U_12
Rh1 0.0123(3) 0.0193(3) 0.0178(3) -0.0006(2) 0.0042(2) 0.0003(2)
Cl2 0.0148(8) 0.0273(10) 0.0225(8) -0.0007(7) 0.0054(7) -0.0064(7)
S4 0.0188(9) 0.0280(10) 0.0187(8) 0.0033(7) 0.0085(7) 0.0014(8)
C3AA 0.017(4) 0.020(4) 0.022(4) -0.001(3) 0.008(3) 0.000(3)
C11 0.016(4) 0.024(4) 0.018(3) 0.002(3) 0.003(3) -0.001(3)
C12 0.028(4) 0.027(5) 0.024(4) 0.003(3) 0.010(3) 0.004(4)
C13 0.024(4) 0.029(5) 0.026(4) 0.005(3) 0.005(4) -0.002(3)
C16 0.025(4) 0.023(4) 0.036(4) -0.003(3) 0.010(4) 0.003(3)
C18 0.031(4) 0.031(5) 0.021(4) 0.003(3) 0.011(3) -0.003(4)
C23 0.017(4) 0.022(4) 0.031(4) 0.000(3) 0.007(3) -0.003(3)
C25 0.028(4) 0.032(5) 0.028(4) -0.005(3) 0.014(3) -0.003(4)
C0AA 0.018(4) 0.022(4) 0.021(3) -0.002(3) 0.010(3) -0.001(3)
C1AA 0.023(4) 0.041(5) 0.022(4) -0.002(3) 0.004(3) 0.005(4)
C2AA 0.027(5) 0.019(4) 0.040(5) 0.000(4) 0.006(4) 0.002(3)
C1 0.0196(19) 0.022(2) 0.0221(19) -0.0005(13) 0.0052(13) 0.0018(13)
C2 0.006(3) 0.039(6) 0.029(4) 0.000(3) 0.008(3) 0.001(3)
C3 0.012(4) 0.027(4) 0.033(4) 0.004(3) -0.001(3) 0.009(3)
C4 0.010(4) 0.043(6) 0.029(4) -0.004(4) 0.006(3) 0.009(4)
C5 0.018(4) 0.026(4) 0.041(5) -0.010(4) 0.006(4) 0.003(3)
C6 0.025(4) 0.043(5) 0.031(4) -0.010(4) 0.003(4) 0.000(4)
C7 0.032(5) 0.032(5) 0.048(6) 0.011(4) 0.004(4) 0.008(4)
C8 0.025(5) 0.037(6) 0.049(6) -0.003(4) 0.021(5) -0.008(4)
C9 0.034(6) 0.031(6) 0.061(7) -0.013(5) 0.001(5) 0.002(4)
C10 0.021(5) 0.068(7) 0.032(5) -0.014(5) 0.011(4) 0.005(5)

loop_
_atom_type_symbol
_atom_type_description
_atom_type_scat_dispersion_real
_atom_type_scat_dispersion_imag
_atom_type_scat_source
C C 0.0181 0.0091 'International Tables Vol C Tables 4.2.6.8 and 6.1.1.4'
H H 0.0000 0.0000 'International Tables Vol C Tables 4.2.6.8 and 6.1.1.4'
Cl Cl 0.3639 0.7018 'International Tables Vol C Tables 4.2.6.8 and 6.1.1.4'
Rh Rh 0.0927 3.6045 'International Tables Vol C Tables 4.2.6.8 and 6.1.1.4'
S S 0.3331 0.5567 'International Tables Vol C Tables 4.2.6.8 and 6.1.1.4'

loop_
_geom_angle_atom_site_label_1
_geom_angle_atom_site_label_2
_geom_angle_atom_site_label_3
_geom_angle
S4 Rh1 Cl2 94.61(7)
C0AA Rh1 Cl2 87.4(2)
C0AA Rh1 S4 83.8(2)
C0AA Rh1 C1 93.8(3)
C0AA Rh1 C2 114.9(3)
C0AA Rh1 C3 107.8(3)
C0AA Rh1 C4 153.4(3)
C0AA Rh1 C5 146.0(4)
C1 Rh1 Cl2 137.1(2)
C1 Rh1 S4 128.1(2)
C1 Rh1 C4 63.5(3)
C1 Rh1 C5 63.1(3)
C2 Rh1 Cl2 156.0(2)
C2 Rh1 S4 96.3(2)
C2 Rh1 C1 38.8(3)
C2 Rh1 C4 38.6(3)
C2 Rh1 C5 63.1(3)
C3 Rh1 Cl2 101.8(3)
C3 Rh1 S4 160.2(3)
C3 Rh1 C1 37.5(3)
C3 Rh1 C2 64.4(3)
C3 Rh1 C4 63.1(4)
C3 Rh1 C5 38.8(3)
C4 Rh1 Cl2 118.4(3)
C4 Rh1 S4 99.3(3)
C5 Rh1 Cl2 93.6(2)
C5 Rh1 S4 129.8(3)
C5 Rh1 C4 35.9(4)
C11 S4 Rh1 101.0(3)
C11 S4 C1AA 99.2(4)
C1AA S4 Rh1 112.2(4)
C11 C3AA C0AA 118.7(7)
C23 C3AA C11 119.3(8)
C23 C3AA C0AA 122.0(7)
C3AA C11 S4 116.5(6)
C13 C11 S4 122.5(6)
C13 C11 C3AA 121.0(8)
C0AA C12 C18 121.2(8)
C11 C13 C2AA 118.4(8)
C2AA C16 C23 120.1(8)
C25 C18 C12 121.7(8)
C3AA C23 C16 119.0(8)
C25 C23 C3AA 119.0(8)
C25 C23 C16 122.0(8)
C18 C25 C23 119.4(8)
C3AA C0AA Rh1 119.9(6)
C12 C0AA Rh1 123.5(7)
C12 C0AA C3AA 116.6(7)
C16 C2AA C13 122.2(8)
C2 C1 Rh1 70.1(4)
C2 C1 C6 123.0(8)
C3 C1 Rh1 70.7(4)
C3 C1 C2 108.6(7)
C3 C1 C6 128.3(8)
C6 C1 Rh1 127.8(6)
C1 C2 Rh1 71.1(4)
C1 C2 C4 106.6(8)
C1 C2 C8 126.6(8)
C4 C2 Rh1 73.8(4)
C4 C2 C8 126.3(8)
C8 C2 Rh1 126.6(6)
C1 C3 Rh1 71.8(5)
C1 C3 C5 107.8(8)
C1 C3 C7 128.0(9)
C5 C3 Rh1 73.6(5)
C5 C3 C7 123.8(9)
C7 C3 Rh1 125.2(7)
C2 C4 Rh1 67.5(4)
C2 C4 C10 123.9(9)
C5 C4 Rh1 71.8(5)
C5 C4 C2 108.4(8)
C5 C4 C10 127.6(10)
C10 C4 Rh1 129.5(7)
C3 C5 Rh1 67.6(5)
C3 C5 C9 124.6(10)
C4 C5 Rh1 72.3(5)
C4 C5 C3 108.3(8)
C4 C5 C9 127.1(10)
C9 C5 Rh1 126.4(7)

loop_
_geom_bond_atom_site_label_1
_geom_bond_atom_site_label_2
_geom_bond_distance
Rh1 Cl2 2.4091(18)
Rh1 S4 2.329(2)
Rh1 C0AA 2.039(8)
Rh1 C1 2.179(8)
Rh1 C2 2.166(7)
Rh1 C3 2.165(8)
Rh1 C4 2.251(8)
Rh1 C5 2.246(9)
S4 C11 1.771(8)
S4 C1AA 1.803(9)
C3AA C11 1.424(10)
C3AA C23 1.411(12)
C3AA C0AA 1.439(12)
C11 C13 1.394(13)
C12 C18 1.431(12)
C12 C0AA 1.374(11)
C13 C2AA 1.405(13)
C16 C23 1.425(13)
C16 C2AA 1.368(13)
C18 C25 1.361(14)
C23 C25 1.407(12)
C1 C2 1.444(11)
C1 C3 1.397(13)
C1 C6 1.510(12)
C2 C4 1.463(13)
C2 C8 1.484(14)
C3 C5 1.468(13)
C3 C7 1.494(14)
C4 C5 1.385(15)
C4 C10 1.507(13)
C5 C9 1.493(14)
